data_4117522
loop_
_publ_author_name
'Theresa M. McCormick'
'Ashlee A. Jahnke'
'Alan J. Lough'
'Dwight S. Seferos'

_publ_section_title
;
 Tellurophenes with Delocalized \p-Systems and Their Extended Valence
 Adducts
;
_journal_name_full 'Journal of the American Chemical Society'
_journal_page_first 3542
_journal_page_last 3548
_journal_paper_doi 10.1021/ja210763n
_journal_volume 134
_journal_year 2012
_chemical_formula_moiety 'C16 H12 Br2 Te'
_chemical_formula_sum 'C16 H12 Br2 Te'
_chemical_formula_weight 491.68
_chemical_name_systematic
; 
 ? 
;
_space_group_IT_number 7
_symmetry_cell_setting monoclinic
_symmetry_space_group_name_Hall 'P -2yc'
_symmetry_space_group_name_H-M 'P 1 c 1'
_atom_sites_solution_hydrogens geom
_atom_sites_solution_primary direct
_atom_sites_solution_secondary difmap
_audit_creation_method SHELXL-97
_cell_angle_alpha 90.00
_cell_angle_beta 91.877(2)
_cell_angle_gamma 90.00
_cell_formula_units_Z 4
_cell_length_a 7.6205(3)
_cell_length_b 21.0602(10)
_cell_length_c 9.6221(3)
_cell_measurement_reflns_used 17278
_cell_measurement_temperature 150(1)
_cell_measurement_theta_max 27.5
_cell_measurement_theta_min 2.7
_cell_volume 1543.42(11)
_computing_cell_refinement 'Denzo-SMN (Otwinowski & Minor, 1997)'
_computing_data_collection 'Collect (Nonius B.V., 1997-2002)'
_computing_data_reduction Denzo-SMN
_computing_molecular_graphics 'PLATON (Spek, 2009)'
_computing_publication_material 'SHELXTL V6.1'
_computing_structure_refinement 'SHELXTL V6.1 (Sheldrick, 2008)'
_computing_structure_solution 'SIR-92 (Altomare et al., 1994)'
_diffrn_ambient_temperature 150(1)
_diffrn_detector_area_resol_mean 9
_diffrn_measured_fraction_theta_full 0.996
_diffrn_measured_fraction_theta_max 0.996
_diffrn_measurement_device_type 'Nonius KappaCCD'
_diffrn_measurement_method '\f scans and \w scans with \k ossets'
_diffrn_radiation_monochromator graphite
_diffrn_radiation_source 'fine-focus sealed tube'
_diffrn_radiation_type MoK\a
_diffrn_radiation_wavelength 0.71073
_diffrn_reflns_av_R_equivalents 0.0731
_diffrn_reflns_av_sigmaI/netI 0.0876
_diffrn_reflns_limit_h_max 9
_diffrn_reflns_limit_h_min -9
_diffrn_reflns_limit_k_max 27
_diffrn_reflns_limit_k_min -27
_diffrn_reflns_limit_l_max 12
_diffrn_reflns_limit_l_min -12
_diffrn_reflns_number 17278
_diffrn_reflns_theta_full 27.53
_diffrn_reflns_theta_max 27.53
_diffrn_reflns_theta_min 2.67
_exptl_absorpt_coefficient_mu 7.089
_exptl_absorpt_correction_T_max 0.870
_exptl_absorpt_correction_T_min 0.696
_exptl_absorpt_correction_type multi-scan
_exptl_absorpt_process_details
;
multi-scan from symmetry-related measurements 
 Sortav (Blessing 1995)
;
_exptl_crystal_colour orange
_exptl_crystal_density_diffrn 2.116
_exptl_crystal_description plate
_exptl_crystal_F_000 920
_exptl_crystal_size_max 0.24
_exptl_crystal_size_mid 0.10
_exptl_crystal_size_min 0.02
_refine_diff_density_max 1.534
_refine_diff_density_min -1.456
_refine_diff_density_rms 0.216
_refine_ls_abs_structure_details 'Flack H D (1983), Acta Cryst. A39, 876-881'
_refine_ls_abs_structure_Flack -0.035(17)
_refine_ls_extinction_method none
_refine_ls_goodness_of_fit_ref 1.052
_refine_ls_hydrogen_treatment constr
_refine_ls_matrix_type full
_refine_ls_number_parameters 343
_refine_ls_number_reflns 6425
_refine_ls_number_restraints 2
_refine_ls_restrained_S_all 1.052
_refine_ls_R_factor_all 0.0928
_refine_ls_R_factor_gt 0.0507
_refine_ls_shift/su_max 0.001
_refine_ls_shift/su_mean 0.000
_refine_ls_structure_factor_coef Fsqd
_refine_ls_weighting_details 'calc w=1/[\s^2^(Fo^2^)+(0.0570P)^2^+3.1641P] where P=(Fo^2^+2Fc^2^)/3'
_refine_ls_weighting_scheme calc
_refine_ls_wR_factor_gt 0.1105
_refine_ls_wR_factor_ref 0.1325
_reflns_number_gt 4520
_reflns_number_total 6425
_reflns_threshold_expression I>2\s(I)
_cod_data_source_file ja210763n_si_002.cif
_cod_data_source_block k11144
_cod_original_sg_symbol_H-M 'P c'
_cod_database_code 4117522

loop_
_symmetry_equiv_pos_as_xyz
'x, y, z'
'x, -y, z+1/2'

loop_
_atom_site_label
_atom_site_type_symbol
_atom_site_fract_x
_atom_site_fract_y
_atom_site_fract_z
_atom_site_U_iso_or_equiv
_atom_site_adp_type
_atom_site_occupancy
_atom_site_symmetry_multiplicity
_atom_site_calc_flag
_atom_site_refinement_flags
Te1A Te 0.69286(10) 0.25213(4) 1.07132(7) 0.0224(2) Uani 1 1 d .
Br1A Br 0.40246(17) 0.18096(7) 1.07183(12) 0.0311(3) Uani 1 1 d .
Br2A Br 0.98644(18) 0.32028(8) 1.04941(13) 0.0346(4) Uani 1 1 d .
C1A C 0.7532(17) 0.2048(6) 0.8830(11) 0.024(3) Uani 1 1 d .
C2A C 0.6831(19) 0.2379(6) 0.7775(12) 0.030(3) Uani 1 1 d .
H2AA H 0.6963 0.2230 0.6852 0.036 Uiso 1 1 calc R
C3A C 0.5865(17) 0.2964(6) 0.8003(12) 0.030(3) Uani 1 1 d .
H3AA H 0.5392 0.3204 0.7242 0.036 Uiso 1 1 calc R
C4A C 0.5664(18) 0.3155(7) 0.9316(11) 0.031(3) Uani 1 1 d .
C5A C 0.8487(16) 0.1443(6) 0.8846(11) 0.025(3) Uani 1 1 d .
C6A C 0.9565(17) 0.1261(6) 0.9994(13) 0.030(3) Uani 1 1 d .
H6AA H 0.9703 0.1534 1.0776 0.036 Uiso 1 1 calc R
C7A C 1.0426(16) 0.0679(6) 0.9978(13) 0.032(3) Uani 1 1 d .
H7AA H 1.1156 0.0560 1.0754 0.039 Uiso 1 1 calc R
C8A C 1.0248(16) 0.0277(7) 0.8878(13) 0.038(3) Uani 1 1 d .
H8AA H 1.0848 -0.0119 0.8887 0.046 Uiso 1 1 calc R
C9A C 0.9171(16) 0.0450(7) 0.7726(13) 0.039(3) Uani 1 1 d .
H9AA H 0.9040 0.0172 0.6953 0.046 Uiso 1 1 calc R
C10A C 0.8308(15) 0.1022(6) 0.7721(12) 0.029(3) Uani 1 1 d .
H10A H 0.7577 0.1135 0.6941 0.034 Uiso 1 1 calc R
C11A C 0.4722(17) 0.3723(6) 0.9781(12) 0.026(3) Uani 1 1 d .
C12A C 0.5028(18) 0.3972(7) 1.1123(12) 0.036(3) Uani 1 1 d .
H12A H 0.5868 0.3776 1.1737 0.044 Uiso 1 1 calc R
C13A C 0.4105(19) 0.4505(7) 1.1561(14) 0.043(3) Uani 1 1 d .
H13A H 0.4318 0.4668 1.2471 0.051 Uiso 1 1 calc R
C14A C 0.2868(18) 0.4800(7) 1.0668(14) 0.039(3) Uani 1 1 d .
H14A H 0.2257 0.5168 1.0955 0.047 Uiso 1 1 calc R
C15A C 0.2555(19) 0.4544(7) 0.9363(13) 0.043(4) Uani 1 1 d .
H15A H 0.1685 0.4731 0.8763 0.052 Uiso 1 1 calc R
C16A C 0.3468(16) 0.4028(6) 0.8909(12) 0.032(3) Uani 1 1 d .
H16A H 0.3251 0.3874 0.7991 0.038 Uiso 1 1 calc R
Te1B Te 0.21195(9) 0.24277(4) 0.40413(7) 0.0240(2) Uani 1 1 d .
Br1B Br 0.51118(18) 0.30818(7) 0.43123(13) 0.0369(4) Uani 1 1 d .
Br2B Br -0.07993(17) 0.17370(8) 0.39118(13) 0.0350(4) Uani 1 1 d .
C1B C 0.1051(16) 0.2961(6) 0.5677(12) 0.025(3) Uani 1 1 d .
C2B C 0.1433(17) 0.2657(7) 0.6917(13) 0.032(3) Uani 1 1 d .
H2BA H 0.1058 0.2832 0.7768 0.038 Uiso 1 1 calc R
C3B C 0.2407(16) 0.2072(6) 0.6908(11) 0.028(3) Uani 1 1 d .
H3BA H 0.2655 0.1860 0.7764 0.033 Uiso 1 1 calc R
C4B C 0.2981(17) 0.1813(6) 0.5714(12) 0.024(3) Uani 1 1 d .
C5B C 0.0024(17) 0.3548(6) 0.5403(13) 0.028(3) Uani 1 1 d .
C6B C -0.0956(17) 0.3835(7) 0.6471(13) 0.036(3) Uani 1 1 d .
H6BA H -0.0874 0.3668 0.7388 0.044 Uiso 1 1 calc R
C7B C -0.1988(19) 0.4338(6) 0.6203(14) 0.041(3) Uani 1 1 d .
H7BA H -0.2673 0.4512 0.6917 0.049 Uiso 1 1 calc R
C8B C -0.2064(19) 0.4611(7) 0.4862(15) 0.046(4) Uani 1 1 d .
H8BA H -0.2753 0.4979 0.4679 0.055 Uiso 1 1 calc R
C9B C -0.1121(19) 0.4334(7) 0.3820(15) 0.042(4) Uani 1 1 d .
H9BA H -0.1184 0.4506 0.2907 0.051 Uiso 1 1 calc R
C10B C -0.0096(17) 0.3812(7) 0.4095(12) 0.034(3) Uani 1 1 d .
H10B H 0.0546 0.3628 0.3368 0.041 Uiso 1 1 calc R
C11B C 0.3842(16) 0.1220(6) 0.5473(11) 0.024(3) Uani 1 1 d .
C12B C 0.4985(16) 0.1146(6) 0.4383(12) 0.029(3) Uani 1 1 d .
H12B H 0.5168 0.1492 0.3769 0.035 Uiso 1 1 calc R
C13B C 0.5856(17) 0.0581(7) 0.4180(12) 0.036(3) Uani 1 1 d .
H13B H 0.6668 0.0548 0.3456 0.044 Uiso 1 1 calc R
C14B C 0.5561(18) 0.0072(6) 0.5006(14) 0.038(3) Uani 1 1 d .
H14B H 0.6109 -0.0323 0.4830 0.045 Uiso 1 1 calc R
C15B C 0.4443(18) 0.0138(7) 0.6118(15) 0.043(4) Uani 1 1 d .
H15B H 0.4282 -0.0211 0.6724 0.051 Uiso 1 1 calc R
C16B C 0.3568(16) 0.0699(7) 0.6355(12) 0.035(3) Uani 1 1 d .
H16B H 0.2791 0.0733 0.7104 0.042 Uiso 1 1 calc R

loop_
_atom_site_aniso_label
_atom_site_aniso_U_11
_atom_site_aniso_U_22
_atom_site_aniso_U_33
_atom_site_aniso_U_23
_atom_site_aniso_U_13
_atom_site_aniso_U_12
Te1A 0.0226(5) 0.0296(5) 0.0150(4) 0.0008(3) 0.0024(3) -0.0007(4)
Br1A 0.0288(8) 0.0402(8) 0.0246(6) 0.0014(5) 0.0048(5) -0.0077(6)
Br2A 0.0305(8) 0.0488(9) 0.0248(6) -0.0067(6) 0.0045(5) -0.0132(7)
C1A 0.029(7) 0.024(7) 0.020(6) -0.002(5) 0.005(5) -0.005(5)
C2A 0.044(9) 0.038(8) 0.010(5) 0.008(5) 0.009(6) -0.003(7)
C3A 0.033(8) 0.032(8) 0.025(6) 0.003(5) 0.001(5) -0.002(6)
C4A 0.036(8) 0.046(9) 0.012(5) 0.003(5) -0.006(5) 0.002(6)
C5A 0.026(7) 0.028(7) 0.023(6) 0.006(5) 0.013(5) 0.004(6)
C6A 0.025(7) 0.034(8) 0.030(7) -0.003(5) -0.006(5) -0.003(6)
C7A 0.017(7) 0.041(9) 0.039(7) 0.009(6) 0.002(5) -0.013(6)
C8A 0.021(7) 0.052(9) 0.043(8) 0.005(6) 0.013(6) 0.007(6)
C9A 0.020(7) 0.051(9) 0.046(8) -0.013(6) 0.007(6) 0.002(6)
C10A 0.022(6) 0.037(8) 0.028(6) -0.001(5) 0.008(5) 0.001(6)
C11A 0.028(8) 0.025(7) 0.025(6) 0.003(5) -0.005(5) -0.007(6)
C12A 0.047(9) 0.042(8) 0.021(6) -0.003(6) 0.003(6) 0.006(7)
C13A 0.045(9) 0.042(9) 0.043(8) 0.006(6) 0.013(7) 0.004(7)
C14A 0.038(8) 0.032(8) 0.047(8) 0.015(6) 0.011(6) 0.003(7)
C15A 0.045(9) 0.047(9) 0.038(8) 0.016(6) 0.003(6) 0.010(7)
C16A 0.026(7) 0.041(8) 0.029(6) 0.006(5) 0.007(5) -0.001(6)
Te1B 0.0231(5) 0.0333(5) 0.0157(4) -0.0001(3) 0.0023(3) -0.0009(4)
Br1B 0.0335(8) 0.0521(10) 0.0252(6) 0.0047(6) 0.0021(5) -0.0149(7)
Br2B 0.0289(8) 0.0470(10) 0.0289(6) 0.0018(6) -0.0028(5) -0.0079(7)
C1B 0.021(7) 0.032(8) 0.024(6) -0.008(5) 0.006(5) 0.004(6)
C2B 0.033(9) 0.045(8) 0.018(6) -0.004(5) 0.012(6) -0.002(7)
C3B 0.027(7) 0.041(8) 0.016(5) -0.005(5) 0.006(5) 0.006(6)
C4B 0.020(6) 0.023(7) 0.028(6) 0.007(5) -0.009(5) -0.005(5)
C5B 0.021(7) 0.035(8) 0.029(6) -0.011(6) 0.007(5) -0.004(6)
C6B 0.031(7) 0.047(9) 0.032(7) -0.004(6) 0.002(6) -0.013(7)
C7B 0.047(9) 0.029(8) 0.048(8) -0.005(6) 0.016(7) -0.002(7)
C8B 0.032(8) 0.043(9) 0.061(9) -0.007(7) -0.011(7) 0.004(7)
C9B 0.041(9) 0.044(9) 0.042(8) 0.003(6) -0.004(7) 0.006(7)
C10B 0.033(8) 0.044(9) 0.025(7) -0.004(5) -0.002(6) 0.002(7)
C11B 0.024(7) 0.029(7) 0.018(6) 0.004(5) -0.004(5) -0.005(5)
C12B 0.027(7) 0.037(8) 0.024(6) 0.004(5) 0.005(5) 0.006(6)
C13B 0.025(7) 0.052(9) 0.031(7) 0.007(6) -0.004(5) -0.006(7)
C14B 0.036(8) 0.029(8) 0.048(8) -0.008(6) -0.002(6) 0.001(6)
C15B 0.032(8) 0.045(9) 0.050(8) 0.017(7) -0.011(7) 0.005(7)
C16B 0.026(7) 0.047(9) 0.032(7) 0.015(6) 0.006(5) -0.008(6)

loop_
_atom_type_symbol
_atom_type_description
_atom_type_scat_dispersion_real
_atom_type_scat_dispersion_imag
_atom_type_scat_source
C C 0.0033 0.0016 'International Tables Vol C Tables 4.2.6.8 and 6.1.1.4'
H H 0.0000 0.0000 'International Tables Vol C Tables 4.2.6.8 and 6.1.1.4'
Br Br -0.2901 2.4595 'International Tables Vol C Tables 4.2.6.8 and 6.1.1.4'
Te Te -0.5308 1.6751 'International Tables Vol C Tables 4.2.6.8 and 6.1.1.4'

loop_
_geom_angle_atom_site_label_1
_geom_angle_atom_site_label_2
_geom_angle_atom_site_label_3
_geom_angle
C4A Te1A C1A 82.0(5)
C4A Te1A Br2A 88.6(4)
C1A Te1A Br2A 88.8(3)
C4A Te1A Br1A 89.7(4)
C1A Te1A Br1A 86.6(3)
Br2A Te1A Br1A 175.33(5)
C2A C1A C5A 130.5(11)
C2A C1A Te1A 108.2(9)
C5A C1A Te1A 121.2(8)
C1A C2A C3A 121.4(11)
C1A C2A H2AA 119.3
C3A C2A H2AA 119.3
C4A C3A C2A 118.0(11)
C4A C3A H3AA 121.0
C2A C3A H3AA 121.0
C3A C4A C11A 127.0(11)
C3A C4A Te1A 110.4(10)
C11A C4A Te1A 122.6(8)
C10A C5A C6A 118.1(12)
C10A C5A C1A 120.4(11)
C6A C5A C1A 121.5(11)
C7A C6A C5A 119.7(11)
C7A C6A H6AA 120.2
C5A C6A H6AA 120.2
C8A C7A C6A 121.6(12)
C8A C7A H7AA 119.2
C6A C7A H7AA 119.2
C7A C8A C9A 119.5(13)
C7A C8A H8AA 120.2
C9A C8A H8AA 120.2
C10A C9A C8A 119.9(12)
C10A C9A H9AA 120.1
C8A C9A H9AA 120.1
C9A C10A C5A 121.2(12)
C9A C10A H10A 119.4
C5A C10A H10A 119.4
C16A C11A C12A 117.8(12)
C16A C11A C4A 121.3(11)
C12A C11A C4A 120.9(11)
C13A C12A C11A 120.4(12)
C13A C12A H12A 119.8
C11A C12A H12A 119.8
C12A C13A C14A 120.5(13)
C12A C13A H13A 119.8
C14A C13A H13A 119.8
C15A C14A C13A 118.6(14)
C15A C14A H14A 120.7
C13A C14A H14A 120.7
C16A C15A C14A 121.7(12)
C16A C15A H15A 119.2
C14A C15A H15A 119.2
C15A C16A C11A 121.0(12)
C15A C16A H16A 119.5
C11A C16A H16A 119.5
C1B Te1B C4B 83.0(5)
C1B Te1B Br2B 89.1(4)
C4B Te1B Br2B 86.6(3)
C1B Te1B Br1B 90.1(3)
C4B Te1B Br1B 89.9(3)
Br2B Te1B Br1B 176.47(6)
C2B C1B C5B 129.6(11)
C2B C1B Te1B 108.8(9)
C5B C1B Te1B 121.6(8)
C1B C2B C3B 119.1(11)
C1B C2B H2BA 120.4
C3B C2B H2BA 120.4
C4B C3B C2B 122.0(11)
C4B C3B H3BA 119.0
C2B C3B H3BA 119.0
C3B C4B C11B 130.4(11)
C3B C4B Te1B 107.1(9)
C11B C4B Te1B 122.2(8)
C10B C5B C6B 117.8(13)
C10B C5B C1B 121.3(11)
C6B C5B C1B 120.8(12)
C7B C6B C5B 121.0(13)
C7B C6B H6BA 119.5
C5B C6B H6BA 119.5
C6B C7B C8B 120.3(13)
C6B C7B H7BA 119.9
C8B C7B H7BA 119.9
C9B C8B C7B 119.0(14)
C9B C8B H8BA 120.5
C7B C8B H8BA 120.5
C10B C9B C8B 120.3(13)
C10B C9B H9BA 119.8
C8B C9B H9BA 119.8
C9B C10B C5B 121.5(13)
C9B C10B H10B 119.2
C5B C10B H10B 119.2
C12B C11B C16B 118.4(12)
C12B C11B C4B 121.2(11)
C16B C11B C4B 120.3(11)
C13B C12B C11B 121.1(12)
C13B C12B H12B 119.4
C11B C12B H12B 119.4
C14B C13B C12B 120.6(13)
C14B C13B H13B 119.7
C12B C13B H13B 119.7
C13B C14B C15B 119.2(13)
C13B C14B H14B 120.4
C15B C14B H14B 120.4
C16B C15B C14B 121.5(13)
C16B C15B H15B 119.2
C14B C15B H15B 119.2
C15B C16B C11B 119.1(12)
C15B C16B H16B 120.5
C11B C16B H16B 120.5

loop_
_geom_bond_atom_site_label_1
_geom_bond_atom_site_label_2
_geom_bond_distance
Te1A C4A 2.105(12)
Te1A C1A 2.131(11)
Te1A Br2A 2.6722(17)
Te1A Br1A 2.6730(17)
C1A C2A 1.328(17)
C1A C5A 1.467(18)
C2A C3A 1.457(18)
C2A H2AA 0.9500
C3A C4A 1.340(16)
C3A H3AA 0.9500
C4A C11A 1.471(18)
C5A C10A 1.403(16)
C5A C6A 1.408(16)
C6A C7A 1.389(18)
C6A H6AA 0.9500
C7A C8A 1.360(18)
C7A H7AA 0.9500
C8A C9A 1.406(17)
C8A H8AA 0.9500
C9A C10A 1.372(18)
C9A H9AA 0.9500
C10A H10A 0.9500
C11A C16A 1.407(17)
C11A C12A 1.406(15)
C12A C13A 1.398(18)
C12A H12A 0.9500
C13A C14A 1.400(18)
C13A H13A 0.9500
C14A C15A 1.380(19)
C14A H14A 0.9500
C15A C16A 1.370(18)
C15A H15A 0.9500
C16A H16A 0.9500
Te1B C1B 2.118(12)
Te1B C4B 2.151(11)
Te1B Br2B 2.6572(17)
Te1B Br1B 2.6696(17)
C1B C2B 1.377(17)
C1B C5B 1.482(18)
C2B C3B 1.439(18)
C2B H2BA 0.9500
C3B C4B 1.357(17)
C3B H3BA 0.9500
C4B C11B 1.434(18)
C5B C10B 1.376(17)
C5B C6B 1.426(17)
C6B C7B 1.339(19)
C6B H6BA 0.9500
C7B C8B 1.411(19)
C7B H7BA 0.9500
C8B C9B 1.38(2)
C8B H8BA 0.9500
C9B C10B 1.369(19)
C9B H9BA 0.9500
C10B H10B 0.9500
C11B C12B 1.394(16)
C11B C16B 1.407(16)
C12B C13B 1.380(19)
C12B H12B 0.9500
C13B C14B 1.357(19)
C13B H13B 0.9500
C14B C15B 1.40(2)
C14B H14B 0.9500
C15B C16B 1.379(19)
C15B H15B 0.9500
C16B H16B 0.9500
